data_7014552
loop_
_publ_author_name
'Deibel, Naina'
'Schweinfurth, David'
'Huebner, Ralph'
'Braunstein, Pierre'
'Sarkar, Biprajit'

_publ_section_title
;
 'Double redox-activity' in azobenzene-quinonoid palladium(II)
 complexes: a combined structural, electrochemical and spectroscopic
 study.
;
_journal_issue 2
_journal_name_full 'Dalton transactions (Cambridge, England : 2003)'
_journal_page_first 431
_journal_page_last 436
_journal_paper_doi 10.1039/c0dt00944j
_journal_volume 40
_journal_year 2011
_chemical_formula_moiety 'C24 H26 N4 O2 Pd'
_chemical_formula_sum 'C24 H26 N4 O2 Pd'
_chemical_formula_weight 508.89
_chemical_name_systematic
;
?
;
_space_group_IT_number 15
_symmetry_cell_setting monoclinic
_symmetry_space_group_name_Hall '-C 2yc'
_symmetry_space_group_name_H-M 'C 1 2/c 1'
_atom_sites_solution_hydrogens geom
_atom_sites_solution_primary direct
_atom_sites_solution_secondary difmap
_audit_creation_method SHELXL-97
_cell_angle_alpha 90.00
_cell_angle_beta 120.109(8)
_cell_angle_gamma 90.00
_cell_formula_units_Z 16
_cell_length_a 23.6552(13)
_cell_length_b 25.0045(11)
_cell_length_c 17.5305(11)
_cell_measurement_reflns_used 10388
_cell_measurement_temperature 150(2)
_cell_measurement_theta_max 32.5726
_cell_measurement_theta_min 2.9441
_cell_volume 8970.0(11)
_computing_cell_refinement 'CrysAlis RED, Oxford Diffraction Ltd.,'
_computing_data_collection 'CrysAlis CCD, Oxford Diffraction Ltd.,'
_computing_data_reduction 'CrysAlis RED, Oxford Diffraction Ltd.,'
_computing_molecular_graphics Ortep3
_computing_publication_material Shelx97
_computing_structure_refinement 'SHELXL-97 (Sheldrick, 1997)'
_computing_structure_solution 'SHELXS-97 (Sheldrick, 1990)'
_diffrn_ambient_temperature 150(2)
_diffrn_detector_area_resol_mean 15.9948
_diffrn_measured_fraction_theta_full 0.998
_diffrn_measured_fraction_theta_max 0.998
_diffrn_measurement_device_type 'OXFORD DIFFRACTION XCALIBUR-S'
_diffrn_measurement_method \w/q-scan
_diffrn_radiation_monochromator graphite
_diffrn_radiation_source 'Enhance (Mo) X-ray Source'
_diffrn_radiation_type MoK\a
_diffrn_radiation_wavelength 0.71073
_diffrn_reflns_av_R_equivalents 0.1162
_diffrn_reflns_av_sigmaI/netI 0.0576
_diffrn_reflns_limit_h_max 28
_diffrn_reflns_limit_h_min -28
_diffrn_reflns_limit_k_max 29
_diffrn_reflns_limit_k_min -29
_diffrn_reflns_limit_l_max 20
_diffrn_reflns_limit_l_min -19
_diffrn_reflns_number 35155
_diffrn_reflns_theta_full 24.99
_diffrn_reflns_theta_max 24.99
_diffrn_reflns_theta_min 2.96
_exptl_absorpt_coefficient_mu 0.855
_exptl_absorpt_correction_T_max 0.8275
_exptl_absorpt_correction_T_min 0.7714
_exptl_absorpt_correction_type multi-scan
_exptl_absorpt_process_details
;
CrysAlis RED, Oxford Diffraction Ltd.,
Version 1.171.32.15 (release 10-01-2008 CrysAlis171 .NET)
(compiled Jan 10 2008,16:37:18)
Empirical absorption correction using spherical harmonics,
implemented in SCALE3 ABSPACK scaling algorithm.
;
_exptl_crystal_colour black
_exptl_crystal_density_diffrn 1.507
_exptl_crystal_density_method 'not measured'
_exptl_crystal_description block
_exptl_crystal_F_000 4160
_exptl_crystal_size_max 0.32
_exptl_crystal_size_mid 0.27
_exptl_crystal_size_min 0.23
_refine_diff_density_max 1.623
_refine_diff_density_min -0.667
_refine_diff_density_rms 0.082
_refine_ls_extinction_method none
_refine_ls_goodness_of_fit_ref 1.035
_refine_ls_hydrogen_treatment constr
_refine_ls_matrix_type full
_refine_ls_number_parameters 578
_refine_ls_number_reflns 7895
_refine_ls_number_restraints 0
_refine_ls_restrained_S_all 1.035
_refine_ls_R_factor_all 0.0569
_refine_ls_R_factor_gt 0.0402
_refine_ls_shift/su_max 0.001
_refine_ls_shift/su_mean 0.000
_refine_ls_structure_factor_coef Fsqd
_refine_ls_weighting_details 'calc w=1/[\s^2^(Fo^2^)+(0.0491P)^2^+3.4829P] where P=(Fo^2^+2Fc^2^)/3'
_refine_ls_weighting_scheme calc
_refine_ls_wR_factor_gt 0.0875
_refine_ls_wR_factor_ref 0.0920
_reflns_number_gt 6396
_reflns_number_total 7895
_reflns_threshold_expression >2sigma(I)
_cod_data_source_file C0DT00944J.TXT
_cod_data_source_block gklger17
_cod_depositor_comments
;
The following automatic conversions were performed:
'_symmetry_cell_setting' value 'Monoclinic' changed to 'monoclinic'
according to '/home/saulius/struct/CIF-dictionaries/cif_core.dic'
dictionary named 'cif_core.dic' version 2.4.1 from 2010-06-29.

Automatic conversion script
Id: cif_fix_enum 1555 2011-01-17 13:19:09Z saulius 
;
_cod_original_cell_volume 8970.0(8)
_cod_original_sg_symbol_H-M 'C 2/c'
_cod_database_code 7014552

loop_
_symmetry_equiv_pos_as_xyz
'x, y, z'
'-x, y, -z+1/2'
'x+1/2, y+1/2, z'
'-x+1/2, y+1/2, -z+1/2'
'-x, -y, -z'
'x, -y, z-1/2'
'-x+1/2, -y+1/2, -z'
'x+1/2, -y+1/2, z-1/2'

loop_
_atom_site_label
_atom_site_type_symbol
_atom_site_fract_x
_atom_site_fract_y
_atom_site_fract_z
_atom_site_U_iso_or_equiv
_atom_site_adp_type
_atom_site_occupancy
_atom_site_symmetry_multiplicity
_atom_site_calc_flag
_atom_site_refinement_flags
_atom_site_disorder_assembly
_atom_site_disorder_group
Pd1 Pd 0.869783(14) 0.773163(11) 0.542499(19) 0.02831(9) Uani 1 1 d . . .
Pd2 Pd 0.784188(13) 0.355520(11) 0.488565(19) 0.02480(9) Uani 1 1 d . . .
O1 O 0.92300(14) 0.73216(10) 0.49791(18) 0.0357(7) Uani 1 1 d . . .
O2 O 0.97573(14) 0.55710(10) 0.46507(18) 0.0370(7) Uani 1 1 d . . .
O3 O 0.71507(12) 0.41589(10) 0.43438(16) 0.0301(6) Uani 1 1 d . . .
O4 O 0.54666(12) 0.49584(9) 0.45936(15) 0.0257(5) Uani 1 1 d . . .
N1 N 0.88934(16) 0.70221(13) 0.6131(2) 0.0318(7) Uani 1 1 d . A .
N2 N 0.94386(16) 0.52050(13) 0.5778(2) 0.0338(8) Uani 1 1 d . . .
H2A H 0.9628 0.5027 0.5534 0.041 Uiso 1 1 calc R . .
N3 N 0.86350(15) 0.84134(12) 0.4771(2) 0.0287(7) Uani 1 1 d . . .
N4 N 0.84231(15) 0.88345(12) 0.4948(2) 0.0321(7) Uani 1 1 d . . .
N6 N 0.75313(14) 0.35977(11) 0.5800(2) 0.0256(7) Uani 1 1 d . . .
N7 N 0.57688(15) 0.44143(12) 0.60356(19) 0.0267(7) Uani 1 1 d . . .
H7A H 0.5455 0.4653 0.5780 0.032 Uiso 1 1 calc R . .
N8 N 0.82430(15) 0.36672(12) 0.41157(19) 0.0254(7) Uani 1 1 d . . .
N9 N 0.87312(14) 0.33895(12) 0.42462(19) 0.0250(7) Uani 1 1 d . . .
C48 C 0.74597(18) 0.42329(16) 0.2919(2) 0.0304(9) Uani 1 1 d . . .
H48A H 0.7113 0.4025 0.2888 0.036 Uiso 1 1 calc R . .
C1 C 0.92725(17) 0.68172(14) 0.5141(2) 0.0256(8) Uani 1 1 d . . .
C2 C 0.94926(18) 0.64597(14) 0.4762(2) 0.0269(8) Uani 1 1 d . . .
H2 H 0.9602 0.6584 0.4341 0.032 Uiso 1 1 calc R . .
C3 C 0.95632(17) 0.59133(15) 0.4976(2) 0.0276(8) Uani 1 1 d . . .
C4 C 0.93795(18) 0.57318(15) 0.5649(2) 0.0286(8) Uani 1 1 d . . .
C5 C 0.91732(19) 0.60898(15) 0.6052(2) 0.0309(9) Uani 1 1 d . . .
H5 H 0.9083 0.5969 0.6494 0.037 Uiso 1 1 calc R . .
C6 C 0.90942(18) 0.66352(15) 0.5814(2) 0.0281(8) Uani 1 1 d . . .
C7 C 0.9217(2) 0.48949(16) 0.6287(3) 0.0374(10) Uani 1 1 d . . .
H7 H 0.9403 0.5055 0.6889 0.045 Uiso 1 1 calc R . .
C8 C 0.9469(2) 0.43252(17) 0.6369(3) 0.0458(11) Uani 1 1 d . . .
H8A H 0.9274 0.4162 0.5783 0.069 Uiso 1 1 calc R . .
H8B H 0.9350 0.4116 0.6740 0.069 Uiso 1 1 calc R . .
H8C H 0.9946 0.4331 0.6638 0.069 Uiso 1 1 calc R . .
C9 C 0.8474(2) 0.49032(17) 0.5833(3) 0.0444(11) Uani 1 1 d . . .
H9A H 0.8324 0.5270 0.5819 0.067 Uiso 1 1 calc R . .
H9B H 0.8330 0.4675 0.6158 0.067 Uiso 1 1 calc R . .
H9C H 0.8289 0.4770 0.5228 0.067 Uiso 1 1 calc R . .
C10 C 0.8818(2) 0.6908(2) 0.6906(3) 0.0489(12) Uani 1 1 d . . .
H10A H 0.9124 0.6602 0.7193 0.059 Uiso 0.617(10) 1 calc PR A 1
H10B H 0.8715 0.7282 0.7002 0.059 Uiso 0.383(10) 1 d PR A 2
C11 C 0.8162(2) 0.66656(18) 0.6647(3) 0.0406(10) Uani 1 1 d . A .
H11A H 0.8094 0.6670 0.7155 0.061 Uiso 1 1 calc R . .
H11B H 0.8148 0.6296 0.6453 0.061 Uiso 1 1 calc R . .
H11C H 0.7816 0.6873 0.6164 0.061 Uiso 1 1 calc R . .
C12A C 0.9096(3) 0.7323(3) 0.7585(4) 0.037(2) Uani 0.617(10) 1 d P A 1
H12A H 0.9056 0.7214 0.8093 0.055 Uiso 0.617(10) 1 calc PR A 1
H12B H 0.8860 0.7660 0.7346 0.055 Uiso 0.617(10) 1 calc PR A 1
H12C H 0.9558 0.7374 0.7771 0.055 Uiso 0.617(10) 1 calc PR A 1
C12B C 0.9359(5) 0.6846(5) 0.7684(6) 0.039(3) Uani 0.383(10) 1 d P A 2
H12D H 0.9670 0.7131 0.7769 0.059 Uiso 0.383(10) 1 calc PR A 2
H12E H 0.9556 0.6498 0.7702 0.059 Uiso 0.383(10) 1 calc PR A 2
H12F H 0.9250 0.6864 0.8154 0.059 Uiso 0.383(10) 1 calc PR A 2
C13 C 0.81611(18) 0.81901(15) 0.5750(2) 0.0299(8) Uani 1 1 d . . .
C14 C 0.7771(2) 0.80842(18) 0.6122(3) 0.0379(10) Uani 1 1 d . . .
H14 H 0.7746 0.7731 0.6302 0.046 Uiso 1 1 calc R . .
C15 C 0.7414(2) 0.84987(18) 0.6230(3) 0.0406(10) Uani 1 1 d . . .
H15 H 0.7140 0.8415 0.6464 0.049 Uiso 1 1 calc R . .
C16 C 0.7449(2) 0.90180(19) 0.6008(3) 0.0424(11) Uani 1 1 d . . .
H16 H 0.7220 0.9292 0.6117 0.051 Uiso 1 1 calc R . .
C17 C 0.78200(19) 0.91375(17) 0.5624(3) 0.0374(9) Uani 1 1 d . . .
H17 H 0.7850 0.9495 0.5463 0.045 Uiso 1 1 calc R . .
C18 C 0.81503(18) 0.87226(16) 0.5477(2) 0.0315(9) Uani 1 1 d . . .
C19 C 0.88688(18) 0.84878(14) 0.4164(2) 0.0273(8) Uani 1 1 d . . .
C20 C 0.91815(18) 0.89558(15) 0.4158(2) 0.0304(8) Uani 1 1 d . . .
H20 H 0.9263 0.9229 0.4578 0.036 Uiso 1 1 calc R . .
C21 C 0.93728(19) 0.90206(16) 0.3539(2) 0.0346(9) Uani 1 1 d . . .
H21 H 0.9594 0.9337 0.3537 0.042 Uiso 1 1 calc R . .
C22 C 0.9244(2) 0.86248(16) 0.2920(2) 0.0340(9) Uani 1 1 d . . .
H22 H 0.9366 0.8675 0.2485 0.041 Uiso 1 1 calc R . .
C23 C 0.8939(2) 0.81596(16) 0.2933(2) 0.0347(9) Uani 1 1 d . . .
H23 H 0.8854 0.7888 0.2509 0.042 Uiso 1 1 calc R . .
C24 C 0.87552(19) 0.80864(15) 0.3561(2) 0.0316(9) Uani 1 1 d . . .
H24 H 0.8552 0.7762 0.3577 0.038 Uiso 1 1 calc R . .
C25 C 0.68039(17) 0.42151(13) 0.4710(2) 0.0221(7) Uani 1 1 d . . .
C26 C 0.62764(18) 0.45526(14) 0.4393(2) 0.0249(8) Uani 1 1 d . . .
H26 H 0.6142 0.4733 0.3852 0.030 Uiso 1 1 calc R . .
C27 C 0.59252(16) 0.46428(13) 0.4836(2) 0.0198(7) Uani 1 1 d . . .
C28 C 0.61369(17) 0.43207(13) 0.5673(2) 0.0215(7) Uani 1 1 d . . .
C29 C 0.66563(17) 0.39758(14) 0.5994(2) 0.0226(7) Uani 1 1 d . . .
H29 H 0.6779 0.3782 0.6521 0.027 Uiso 1 1 calc R . .
C30 C 0.70128(16) 0.39054(13) 0.5547(2) 0.0200(7) Uani 1 1 d . . .
C31 C 0.5847(2) 0.41469(16) 0.6833(2) 0.0340(9) Uani 1 1 d . . .
H31 H 0.6303 0.4005 0.7182 0.041 Uiso 1 1 calc R . .
C32 C 0.5741(2) 0.45633(17) 0.7386(3) 0.0408(10) Uani 1 1 d . . .
H32C H 0.6081 0.4838 0.7581 0.061 Uiso 1 1 calc R . .
H32A H 0.5764 0.4390 0.7902 0.061 Uiso 1 1 calc R . .
H32B H 0.5311 0.4729 0.7030 0.061 Uiso 1 1 calc R . .
C33 C 0.5377(3) 0.3693(2) 0.6589(3) 0.077(2) Uani 1 1 d . . .
H33A H 0.4929 0.3827 0.6237 0.115 Uiso 1 1 calc R . .
H33B H 0.5432 0.3523 0.7125 0.115 Uiso 1 1 calc R . .
H33C H 0.5462 0.3430 0.6243 0.115 Uiso 1 1 calc R . .
C34 C 0.78320(19) 0.33614(17) 0.6703(3) 0.0369(9) Uani 1 1 d . . .
H34 H 0.7705 0.3617 0.7030 0.044 Uiso 1 1 calc R . .
C35 C 0.7493(2) 0.28447(15) 0.6700(2) 0.0310(9) Uani 1 1 d . . .
H35A H 0.7532 0.2585 0.6310 0.047 Uiso 1 1 calc R . .
H35B H 0.7030 0.2916 0.6488 0.047 Uiso 1 1 calc R . .
H35C H 0.7699 0.2700 0.7300 0.047 Uiso 1 1 calc R . .
C36 C 0.8546(2) 0.3367(2) 0.7208(3) 0.0573(13) Uani 1 1 d . . .
H36A H 0.8718 0.3183 0.6873 0.086 Uiso 1 1 calc R . .
H36B H 0.8698 0.3184 0.7772 0.086 Uiso 1 1 calc R . .
H36C H 0.8702 0.3738 0.7318 0.086 Uiso 1 1 calc R . .
C37 C 0.84463(17) 0.29385(14) 0.5226(2) 0.0239(8) Uani 1 1 d . . .
C38 C 0.85049(19) 0.24717(15) 0.5679(2) 0.0294(8) Uani 1 1 d . . .
H38 H 0.8237 0.2421 0.5935 0.035 Uiso 1 1 calc R . .
C39 C 0.8950(2) 0.20694(15) 0.5773(2) 0.0316(9) Uani 1 1 d . . .
H39 H 0.8975 0.1752 0.6085 0.038 Uiso 1 1 calc R . .
C40 C 0.93520(19) 0.21287(15) 0.5418(2) 0.0315(9) Uani 1 1 d . . .
H40 H 0.9664 0.1861 0.5507 0.038 Uiso 1 1 calc R . .
C41 C 0.92973(18) 0.25781(15) 0.4935(2) 0.0280(8) Uani 1 1 d . . .
H41 H 0.9566 0.2623 0.4680 0.034 Uiso 1 1 calc R . .
C42 C 0.88415(17) 0.29682(14) 0.4825(2) 0.0250(8) Uani 1 1 d . . .
C43 C 0.81083(18) 0.41180(14) 0.3541(2) 0.0262(8) Uani 1 1 d . . .
C44 C 0.86124(19) 0.44270(16) 0.3606(3) 0.0344(9) Uani 1 1 d . . .
H44 H 0.9051 0.4347 0.4037 0.041 Uiso 1 1 calc R . .
C45 C 0.8477(2) 0.48522(18) 0.3041(3) 0.0449(11) Uani 1 1 d . . .
H45 H 0.8823 0.5067 0.3082 0.054 Uiso 1 1 calc R . .
C46 C 0.7837(2) 0.49657(18) 0.2412(3) 0.0445(11) Uani 1 1 d . . .
H46 H 0.7745 0.5259 0.2023 0.053 Uiso 1 1 calc R . .
C47 C 0.7333(2) 0.46578(17) 0.2347(3) 0.0383(10) Uani 1 1 d . . .
H47 H 0.6895 0.4736 0.1907 0.046 Uiso 1 1 calc R . .

loop_
_atom_site_aniso_label
_atom_site_aniso_U_11
_atom_site_aniso_U_22
_atom_site_aniso_U_33
_atom_site_aniso_U_23
_atom_site_aniso_U_13
_atom_site_aniso_U_12
Pd1 0.02876(17) 0.02949(17) 0.03095(17) -0.00463(12) 0.01816(14) -0.00144(12)
Pd2 0.02217(15) 0.02554(16) 0.03306(17) 0.00439(12) 0.01861(13) 0.00569(12)
O1 0.0464(18) 0.0269(15) 0.0499(17) 0.0046(12) 0.0362(15) 0.0055(12)
O2 0.0422(18) 0.0310(15) 0.0499(18) 0.0023(13) 0.0320(15) 0.0042(13)
O3 0.0321(15) 0.0338(15) 0.0378(15) 0.0130(11) 0.0275(13) 0.0150(12)
O4 0.0267(14) 0.0268(13) 0.0258(13) 0.0007(10) 0.0148(12) 0.0074(11)
N1 0.0309(19) 0.041(2) 0.0286(18) -0.0053(14) 0.0188(16) -0.0056(15)
N2 0.037(2) 0.0322(19) 0.0387(19) 0.0031(15) 0.0240(17) 0.0014(15)
N3 0.0245(17) 0.0290(18) 0.0296(17) -0.0075(13) 0.0113(15) -0.0048(13)
N4 0.0272(18) 0.0303(18) 0.0358(19) -0.0053(14) 0.0136(16) 0.0005(14)
N6 0.0221(16) 0.0252(16) 0.0324(17) 0.0061(13) 0.0159(14) 0.0033(13)
N7 0.0287(18) 0.0334(18) 0.0241(16) 0.0049(13) 0.0178(15) 0.0128(14)
N8 0.0221(16) 0.0280(17) 0.0274(16) 0.0020(13) 0.0133(14) 0.0038(13)
N9 0.0219(16) 0.0286(17) 0.0277(17) -0.0009(13) 0.0148(14) 0.0033(13)
C48 0.025(2) 0.041(2) 0.028(2) 0.0047(17) 0.0153(18) 0.0061(17)
C1 0.0207(19) 0.031(2) 0.0253(19) 0.0027(15) 0.0114(16) 0.0002(15)
C2 0.025(2) 0.033(2) 0.0263(19) 0.0062(16) 0.0154(17) 0.0015(16)
C3 0.0193(19) 0.036(2) 0.028(2) 0.0000(16) 0.0115(17) -0.0010(16)
C4 0.023(2) 0.032(2) 0.026(2) 0.0059(16) 0.0088(17) -0.0017(16)
C5 0.032(2) 0.038(2) 0.026(2) 0.0045(16) 0.0177(18) -0.0029(17)
C6 0.024(2) 0.035(2) 0.0229(19) -0.0027(16) 0.0099(17) -0.0046(16)
C7 0.046(3) 0.035(2) 0.039(2) 0.0092(18) 0.027(2) -0.0005(19)
C8 0.058(3) 0.040(3) 0.051(3) 0.010(2) 0.036(3) -0.001(2)
C9 0.048(3) 0.040(3) 0.055(3) 0.001(2) 0.033(2) -0.005(2)
C10 0.056(3) 0.073(3) 0.029(2) -0.016(2) 0.029(2) -0.024(3)
C11 0.046(3) 0.048(3) 0.036(2) -0.0036(19) 0.027(2) -0.011(2)
C12A 0.042(4) 0.040(4) 0.026(4) -0.004(3) 0.016(3) 0.004(3)
C12B 0.026(6) 0.065(9) 0.021(6) 0.002(5) 0.007(5) 0.006(5)
C13 0.027(2) 0.036(2) 0.0220(19) -0.0107(16) 0.0087(17) -0.0018(17)
C14 0.030(2) 0.052(3) 0.033(2) -0.0024(19) 0.0162(19) 0.0035(19)
C15 0.030(2) 0.063(3) 0.031(2) 0.002(2) 0.017(2) 0.008(2)
C16 0.033(2) 0.059(3) 0.032(2) -0.011(2) 0.014(2) 0.010(2)
C17 0.033(2) 0.037(2) 0.035(2) -0.0108(18) 0.0110(19) 0.0005(18)
C18 0.024(2) 0.036(2) 0.030(2) -0.0087(17) 0.0101(18) 0.0011(17)
C19 0.025(2) 0.027(2) 0.028(2) -0.0002(16) 0.0121(17) -0.0001(16)
C20 0.029(2) 0.027(2) 0.029(2) -0.0047(16) 0.0103(18) 0.0004(17)
C21 0.027(2) 0.036(2) 0.034(2) 0.0046(17) 0.0101(18) -0.0030(18)
C22 0.034(2) 0.040(2) 0.027(2) 0.0012(17) 0.0155(19) -0.0035(18)
C23 0.040(2) 0.034(2) 0.025(2) -0.0051(17) 0.0130(19) -0.0026(19)
C24 0.032(2) 0.030(2) 0.030(2) -0.0044(16) 0.0131(18) -0.0053(17)
C25 0.025(2) 0.0192(18) 0.0254(19) 0.0009(14) 0.0153(17) 0.0008(14)
C26 0.029(2) 0.029(2) 0.0214(19) 0.0045(14) 0.0159(17) 0.0060(16)
C27 0.0184(18) 0.0173(17) 0.0196(18) -0.0018(13) 0.0064(15) 0.0014(14)
C28 0.0233(19) 0.0221(18) 0.0195(18) -0.0067(14) 0.0110(16) -0.0046(15)
C29 0.0249(19) 0.0266(19) 0.0159(17) 0.0009(14) 0.0099(15) 0.0028(15)
C30 0.0191(18) 0.0163(17) 0.0224(18) -0.0018(13) 0.0088(15) -0.0001(14)
C31 0.043(2) 0.040(2) 0.027(2) 0.0076(17) 0.0232(19) 0.0153(19)
C32 0.051(3) 0.055(3) 0.024(2) 0.0027(18) 0.024(2) 0.011(2)
C33 0.145(6) 0.054(3) 0.051(3) -0.006(3) 0.065(4) -0.030(4)
C34 0.027(2) 0.036(2) 0.036(2) 0.0159(18) 0.0071(19) 0.0039(18)
C35 0.035(2) 0.035(2) 0.027(2) 0.0078(16) 0.0182(18) 0.0068(17)
C36 0.050(3) 0.068(3) 0.050(3) 0.008(2) 0.023(3) -0.003(3)
C37 0.0234(19) 0.0245(19) 0.0238(19) -0.0034(15) 0.0119(16) 0.0057(15)
C38 0.033(2) 0.030(2) 0.030(2) 0.0021(16) 0.0198(19) 0.0034(17)
C39 0.041(2) 0.026(2) 0.027(2) 0.0021(16) 0.0154(19) 0.0075(17)
C40 0.031(2) 0.032(2) 0.030(2) -0.0046(16) 0.0135(18) 0.0074(17)
C41 0.024(2) 0.031(2) 0.030(2) -0.0005(16) 0.0147(17) 0.0031(16)
C42 0.0221(19) 0.030(2) 0.0235(19) -0.0007(15) 0.0117(16) 0.0021(15)
C43 0.024(2) 0.033(2) 0.0238(19) 0.0038(15) 0.0140(17) 0.0040(16)
C44 0.023(2) 0.043(2) 0.035(2) 0.0075(18) 0.0131(19) 0.0028(18)
C45 0.037(3) 0.052(3) 0.050(3) 0.019(2) 0.026(2) 0.001(2)
C46 0.045(3) 0.051(3) 0.042(3) 0.024(2) 0.026(2) 0.015(2)
C47 0.028(2) 0.055(3) 0.029(2) 0.0134(18) 0.0123(19) 0.0148(19)

loop_
_atom_type_symbol
_atom_type_description
_atom_type_scat_dispersion_real
_atom_type_scat_dispersion_imag
_atom_type_scat_source
C C 0.0033 0.0016 'International Tables Vol C Tables 4.2.6.8 and 6.1.1.4'
H H 0.0000 0.0000 'International Tables Vol C Tables 4.2.6.8 and 6.1.1.4'
N N 0.0061 0.0033 'International Tables Vol C Tables 4.2.6.8 and 6.1.1.4'
O O 0.0106 0.0060 'International Tables Vol C Tables 4.2.6.8 and 6.1.1.4'
Pd Pd -0.9988 1.0072 'International Tables Vol C Tables 4.2.6.8 and 6.1.1.4'

loop_
_geom_angle_atom_site_label_1
_geom_angle_atom_site_label_2
_geom_angle_atom_site_label_3
_geom_angle
_geom_angle_site_symmetry_1
_geom_angle_site_symmetry_3
_geom_angle_publ_flag
C13 Pd1 N3 78.50(14) . . ?
C13 Pd1 O1 173.47(13) . . ?
N3 Pd1 O1 95.16(11) . . ?
C13 Pd1 N1 107.69(13) . . ?
N3 Pd1 N1 172.11(12) . . ?
O1 Pd1 N1 78.76(10) . . ?
C37 Pd2 N8 78.42(13) . . ?
C37 Pd2 O3 171.66(12) . . ?
N8 Pd2 O3 96.88(10) . . ?
C37 Pd2 N6 106.81(12) . . ?
N8 Pd2 N6 167.40(12) . . ?
O3 Pd2 N6 79.22(10) . . ?
C1 O1 Pd1 113.5(2) . . ?
C25 O3 Pd2 114.0(2) . . ?
C6 N1 C10 118.7(3) . . ?
C6 N1 Pd1 113.3(2) . . ?
C10 N1 Pd1 128.0(3) . . ?
C4 N2 C7 126.0(3) . . ?
C4 N2 H2A 117.0 . . ?
C7 N2 H2A 117.0 . . ?
N4 N3 C19 114.8(3) . . ?
N4 N3 Pd1 119.2(2) . . ?
C19 N3 Pd1 125.7(2) . . ?
N3 N4 C18 111.5(3) . . ?
C30 N6 C34 117.0(3) . . ?
C30 N6 Pd2 113.5(2) . . ?
C34 N6 Pd2 129.3(2) . . ?
C28 N7 C31 124.9(3) . . ?
C28 N7 H7A 117.6 . . ?
C31 N7 H7A 117.6 . . ?
N9 N8 C43 114.7(3) . . ?
N9 N8 Pd2 119.6(2) . . ?
C43 N8 Pd2 124.3(2) . . ?
N8 N9 C42 111.5(3) . . ?
C47 C48 C43 118.5(4) . . ?
C47 C48 H48A 120.7 . . ?
C43 C48 H48A 120.7 . . ?
O1 C1 C2 122.8(3) . . ?
O1 C1 C6 116.6(3) . . ?
C2 C1 C6 120.5(3) . . ?
C1 C2 C3 122.1(3) . . ?
C1 C2 H2 118.9 . . ?
C3 C2 H2 118.9 . . ?
O2 C3 C2 124.9(3) . . ?
O2 C3 C4 117.9(3) . . ?
C2 C3 C4 117.1(3) . . ?
N2 C4 C5 126.3(3) . . ?
N2 C4 C3 112.4(3) . . ?
C5 C4 C3 121.3(3) . . ?
C4 C5 C6 120.4(3) . . ?
C4 C5 H5 119.8 . . ?
C6 C5 H5 119.8 . . ?
N1 C6 C5 127.4(3) . . ?
N1 C6 C1 114.2(3) . . ?
C5 C6 C1 118.4(3) . . ?
N2 C7 C8 108.1(3) . . ?
N2 C7 C9 110.3(3) . . ?
C8 C7 C9 110.9(4) . . ?
N2 C7 H7 109.2 . . ?
C8 C7 H7 109.2 . . ?
C9 C7 H7 109.2 . . ?
C7 C8 H8A 109.5 . . ?
C7 C8 H8B 109.5 . . ?
H8A C8 H8B 109.5 . . ?
C7 C8 H8C 109.5 . . ?
H8A C8 H8C 109.5 . . ?
H8B C8 H8C 109.5 . . ?
C7 C9 H9A 109.5 . . ?
C7 C9 H9B 109.5 . . ?
H9A C9 H9B 109.5 . . ?
C7 C9 H9C 109.5 . . ?
H9A C9 H9C 109.5 . . ?
H9B C9 H9C 109.5 . . ?
C12B C10 C12A 55.9(6) . . ?
C12B C10 N1 117.7(6) . . ?
C12A C10 N1 113.4(4) . . ?
C12B C10 C11 125.2(6) . . ?
C12A C10 C11 120.3(4) . . ?
N1 C10 C11 112.3(3) . . ?
C12B C10 H10A 46.7 . . ?
C12A C10 H10A 102.6 . . ?
N1 C10 H10A 102.6 . . ?
C11 C10 H10A 102.6 . . ?
C12B C10 H10B 97.2 . . ?
C12A C10 H10B 41.3 . . ?
N1 C10 H10B 97.3 . . ?
C11 C10 H10B 97.3 . . ?
H10A C10 H10B 143.8 . . ?
C10 C11 H11A 109.5 . . ?
C10 C11 H11B 109.5 . . ?
H11A C11 H11B 109.5 . . ?
C10 C11 H11C 109.5 . . ?
H11A C11 H11C 109.5 . . ?
H11B C11 H11C 109.5 . . ?
C10 C12A H10B 42.8 . . ?
C10 C12A H12A 109.5 . . ?
H10B C12A H12A 117.7 . . ?
C10 C12A H12B 109.5 . . ?
H10B C12A H12B 67.2 . . ?
C10 C12A H12C 109.5 . . ?
H10B C12A H12C 130.9 . . ?
C10 C12B H12D 109.5 . . ?
C10 C12B H12E 109.5 . . ?
H12D C12B H12E 109.5 . . ?
C10 C12B H12F 109.5 . . ?
H12D C12B H12F 109.5 . . ?
H12E C12B H12F 109.5 . . ?
C14 C13 C18 115.7(3) . . ?
C14 C13 Pd1 133.5(3) . . ?
C18 C13 Pd1 110.5(3) . . ?
C13 C14 C15 120.3(4) . . ?
C13 C14 H14 119.9 . . ?
C15 C14 H14 119.9 . . ?
C16 C15 C14 122.3(4) . . ?
C16 C15 H15 118.9 . . ?
C14 C15 H15 118.9 . . ?
C15 C16 C17 119.1(4) . . ?
C15 C16 H16 120.4 . . ?
C17 C16 H16 120.4 . . ?
C16 C17 C18 118.7(4) . . ?
C16 C17 H17 120.7 . . ?
C18 C17 H17 120.7 . . ?
N4 C18 C17 117.4(4) . . ?
N4 C18 C13 118.6(3) . . ?
C17 C18 C13 123.6(3) . . ?
C24 C19 C20 120.4(3) . . ?
C24 C19 N3 118.2(3) . . ?
C20 C19 N3 121.3(3) . . ?
C21 C20 C19 119.4(3) . . ?
C21 C20 H20 120.3 . . ?
C19 C20 H20 120.3 . . ?
C20 C21 C22 120.1(4) . . ?
C20 C21 H21 119.9 . . ?
C22 C21 H21 119.9 . . ?
C23 C22 C21 120.2(3) . . ?
C23 C22 H22 119.9 . . ?
C21 C22 H22 119.9 . . ?
C22 C23 C24 120.1(3) . . ?
C22 C23 H23 120.0 . . ?
C24 C23 H23 120.0 . . ?
C19 C24 C23 119.6(4) . . ?
C19 C24 H24 120.2 . . ?
C23 C24 H24 120.2 . . ?
O3 C25 C26 123.2(3) . . ?
O3 C25 C30 116.9(3) . . ?
C26 C25 C30 119.9(3) . . ?
C25 C26 C27 122.9(3) . . ?
C25 C26 H26 118.6 . . ?
C27 C26 H26 118.6 . . ?
O4 C27 C26 124.9(3) . . ?
O4 C27 C28 118.6(3) . . ?
C26 C27 C28 116.5(3) . . ?
N7 C28 C29 125.5(3) . . ?
N7 C28 C27 112.9(3) . . ?
C29 C28 C27 121.5(3) . . ?
C28 C29 C30 120.6(3) . . ?
C28 C29 H29 119.7 . . ?
C30 C29 H29 119.7 . . ?
N6 C30 C29 126.5(3) . . ?
N6 C30 C25 115.0(3) . . ?
C29 C30 C25 118.6(3) . . ?
N7 C31 C33 110.5(3) . . ?
N7 C31 C32 108.1(3) . . ?
C33 C31 C32 111.4(4) . . ?
N7 C31 H31 108.9 . . ?
C33 C31 H31 108.9 . . ?
C32 C31 H31 108.9 . . ?
C31 C32 H32C 109.5 . . ?
C31 C32 H32A 109.5 . . ?
H32C C32 H32A 109.5 . . ?
C31 C32 H32B 109.5 . . ?
H32C C32 H32B 109.5 . . ?
H32A C32 H32B 109.5 . . ?
C31 C33 H33A 109.5 . . ?
C31 C33 H33B 109.5 . . ?
H33A C33 H33B 109.5 . . ?
C31 C33 H33C 109.5 . . ?
H33A C33 H33C 109.5 . . ?
H33B C33 H33C 109.5 . . ?
C36 C34 N6 115.4(3) . . ?
C36 C34 C35 117.2(4) . . ?
N6 C34 C35 111.3(3) . . ?
C36 C34 H34 103.6 . . ?
N6 C34 H34 103.6 . . ?
C35 C34 H34 103.6 . . ?
C34 C35 H35A 109.5 . . ?
C34 C35 H35B 109.5 . . ?
H35A C35 H35B 109.5 . . ?
C34 C35 H35C 109.5 . . ?
H35A C35 H35C 109.5 . . ?
H35B C35 H35C 109.5 . . ?
C34 C36 H36A 109.5 . . ?
C34 C36 H36B 109.5 . . ?
H36A C36 H36B 109.5 . . ?
C34 C36 H36C 109.5 . . ?
H36A C36 H36C 109.5 . . ?
H36B C36 H36C 109.5 . . ?
C38 C37 C42 115.2(3) . . ?
C38 C37 Pd2 132.9(3) . . ?
C42 C37 Pd2 111.3(2) . . ?
C37 C38 C39 121.7(3) . . ?
C37 C38 H38 119.1 . . ?
C39 C38 H38 119.1 . . ?
C40 C39 C38 121.0(3) . . ?
C40 C39 H39 119.5 . . ?
C38 C39 H39 119.5 . . ?
C41 C40 C39 119.5(3) . . ?
C41 C40 H40 120.3 . . ?
C39 C40 H40 120.3 . . ?
C40 C41 C42 119.0(3) . . ?
C40 C41 H41 120.5 . . ?
C42 C41 H41 120.5 . . ?
C41 C42 N9 118.6(3) . . ?
C41 C42 C37 123.3(3) . . ?
N9 C42 C37 118.0(3) . . ?
C44 C43 C48 121.0(3) . . ?
C44 C43 N8 120.3(3) . . ?
C48 C43 N8 118.7(3) . . ?
C45 C44 C43 119.7(4) . . ?
C45 C44 H44 120.2 . . ?
C43 C44 H44 120.2 . . ?
C44 C45 C46 119.9(4) . . ?
C44 C45 H45 120.1 . . ?
C46 C45 H45 120.1 . . ?
C47 C46 C45 120.6(4) . . ?
C47 C46 H46 119.7 . . ?
C45 C46 H46 119.7 . . ?
C46 C47 C48 120.3(4) . . ?
C46 C47 H47 119.9 . . ?
C48 C47 H47 119.9 . . ?

loop_
_geom_bond_atom_site_label_1
_geom_bond_atom_site_label_2
_geom_bond_distance
_geom_bond_site_symmetry_2
_geom_bond_publ_flag
Pd1 C13 1.995(3) . ?
Pd1 N3 2.018(3) . ?
Pd1 O1 2.058(2) . ?
Pd1 N1 2.078(3) . ?
Pd2 C37 1.980(3) . ?
Pd2 N8 2.021(3) . ?
Pd2 O3 2.073(2) . ?
Pd2 N6 2.074(3) . ?
O1 C1 1.286(4) . ?
O2 C3 1.237(4) . ?
O3 C25 1.278(4) . ?
O4 C27 1.232(4) . ?
N1 C6 1.317(5) . ?
N1 C10 1.484(4) . ?
N2 C4 1.332(5) . ?
N2 C7 1.464(4) . ?
N2 H2A 0.8800 . ?
N3 N4 1.269(4) . ?
N3 C19 1.437(4) . ?
N4 C18 1.398(5) . ?
N6 C30 1.322(4) . ?
N6 C34 1.494(5) . ?
N7 C28 1.331(4) . ?
N7 C31 1.476(4) . ?
N7 H7A 0.8800 . ?
N8 N9 1.266(4) . ?
N8 C43 1.437(4) . ?
N9 C42 1.394(5) . ?
C48 C47 1.387(5) . ?
C48 C43 1.396(5) . ?
C48 H48A 0.9500 . ?
C1 C2 1.363(5) . ?
C1 C6 1.508(5) . ?
C2 C3 1.404(5) . ?
C2 H2 0.9500 . ?
C3 C4 1.518(5) . ?
C4 C5 1.373(5) . ?
C5 C6 1.411(5) . ?
C5 H5 0.9500 . ?
C7 C8 1.523(6) . ?
C7 C9 1.524(6) . ?
C7 H7 1.0000 . ?
C8 H8A 0.9800 . ?
C8 H8B 0.9800 . ?
C8 H8C 0.9800 . ?
C9 H9A 0.9800 . ?
C9 H9B 0.9800 . ?
C9 H9C 0.9800 . ?
C10 C12B 1.331(11) . ?
C10 C12A 1.463(7) . ?
C10 C11 1.509(6) . ?
C10 H10A 1.0000 . ?
C10 H10B 1.0001 . ?
C11 H11A 0.9800 . ?
C11 H11B 0.9800 . ?
C11 H11C 0.9800 . ?
C12A H10B 0.9710 . ?
C12A H12A 0.9800 . ?
C12A H12B 0.9800 . ?
C12A H12C 0.9800 . ?
C12B H12D 0.9800 . ?
C12B H12E 0.9800 . ?
C12B H12F 0.9800 . ?
C13 C14 1.396(5) . ?
C13 C18 1.411(5) . ?
C14 C15 1.408(6) . ?
C14 H14 0.9500 . ?
C15 C16 1.370(6) . ?
C15 H15 0.9500 . ?
C16 C17 1.382(6) . ?
C16 H16 0.9500 . ?
C17 C18 1.398(5) . ?
C17 H17 0.9500 . ?
C19 C24 1.383(5) . ?
C19 C20 1.387(5) . ?
C20 C21 1.380(5) . ?
C20 H20 0.9500 . ?
C21 C22 1.385(5) . ?
C21 H21 0.9500 . ?
C22 C23 1.374(5) . ?
C22 H22 0.9500 . ?
C23 C24 1.384(5) . ?
C23 H23 0.9500 . ?
C24 H24 0.9500 . ?
C25 C26 1.372(5) . ?
C25 C30 1.506(5) . ?
C26 C27 1.410(4) . ?
C26 H26 0.9500 . ?
C27 C28 1.522(5) . ?
C28 C29 1.370(5) . ?
C29 C30 1.422(4) . ?
C29 H29 0.9500 . ?
C31 C33 1.494(6) . ?
C31 C32 1.526(5) . ?
C31 H31 1.0000 . ?
C32 H32C 0.9800 . ?
C32 H32A 0.9800 . ?
C32 H32B 0.9800 . ?
C33 H33A 0.9800 . ?
C33 H33B 0.9800 . ?
C33 H33C 0.9800 . ?
C34 C36 1.463(6) . ?
C34 C35 1.519(5) . ?
C34 H34 1.0000 . ?
C35 H35A 0.9800 . ?
C35 H35B 0.9800 . ?
C35 H35C 0.9800 . ?
C36 H36A 0.9800 . ?
C36 H36B 0.9800 . ?
C36 H36C 0.9800 . ?
C37 C38 1.379(5) . ?
C37 C42 1.425(4) . ?
C38 C39 1.405(5) . ?
C38 H38 0.9500 . ?
C39 C40 1.381(5) . ?
C39 H39 0.9500 . ?
C40 C41 1.373(5) . ?
C40 H40 0.9500 . ?
C41 C42 1.394(5) . ?
C41 H41 0.9500 . ?
C43 C44 1.377(5) . ?
C44 C45 1.377(6) . ?
C44 H44 0.9500 . ?
C45 C46 1.383(6) . ?
C45 H45 0.9500 . ?
C46 C47 1.375(6) . ?
C46 H46 0.9500 . ?
C47 H47 0.9500 . ?

loop_
_geom_torsion_atom_site_label_1
_geom_torsion_atom_site_label_2
_geom_torsion_atom_site_label_3
_geom_torsion_atom_site_label_4
_geom_torsion
_geom_torsion_site_symmetry_1
_geom_torsion_site_symmetry_2
_geom_torsion_site_symmetry_3
_geom_torsion_site_symmetry_4
_geom_torsion_publ_flag
N3 Pd1 O1 C1 -168.3(3) . . . . ?
N1 Pd1 O1 C1 16.8(3) . . . . ?
N8 Pd2 O3 C25 -178.0(3) . . . . ?
N6 Pd2 O3 C25 -10.1(2) . . . . ?
C13 Pd1 N1 C6 163.4(3) . . . . ?
O1 Pd1 N1 C6 -15.6(3) . . . . ?
C13 Pd1 N1 C10 -15.0(4) . . . . ?
O1 Pd1 N1 C10 166.0(3) . . . . ?
C13 Pd1 N3 N4 12.5(3) . . . . ?
O1 Pd1 N3 N4 -169.1(3) . . . . ?
C13 Pd1 N3 C19 -173.8(3) . . . . ?
O1 Pd1 N3 C19 4.6(3) . . . . ?
C19 N3 N4 C18 174.6(3) . . . . ?
Pd1 N3 N4 C18 -11.1(4) . . . . ?
C37 Pd2 N6 C30 -164.8(2) . . . . ?
N8 Pd2 N6 C30 82.2(6) . . . . ?
O3 Pd2 N6 C30 9.3(2) . . . . ?
C37 Pd2 N6 C34 19.4(3) . . . . ?
N8 Pd2 N6 C34 -93.6(6) . . . . ?
O3 Pd2 N6 C34 -166.5(3) . . . . ?
C37 Pd2 N8 N9 -10.4(3) . . . . ?
O3 Pd2 N8 N9 176.5(3) . . . . ?
N6 Pd2 N8 N9 105.4(6) . . . . ?
C37 Pd2 N8 C43 -176.5(3) . . . . ?
O3 Pd2 N8 C43 10.5(3) . . . . ?
N6 Pd2 N8 C43 -60.7(7) . . . . ?
C43 N8 N9 C42 178.5(3) . . . . ?
Pd2 N8 N9 C42 11.2(4) . . . . ?
Pd1 O1 C1 C2 167.2(3) . . . . ?
Pd1 O1 C1 C6 -15.5(4) . . . . ?
O1 C1 C2 C3 177.2(4) . . . . ?
C6 C1 C2 C3 0.0(6) . . . . ?
C1 C2 C3 O2 179.6(4) . . . . ?
C1 C2 C3 C4 0.3(5) . . . . ?
C7 N2 C4 C5 8.4(6) . . . . ?
C7 N2 C4 C3 -171.1(4) . . . . ?
O2 C3 C4 N2 -1.9(5) . . . . ?
C2 C3 C4 N2 177.4(3) . . . . ?
O2 C3 C4 C5 178.6(4) . . . . ?
C2 C3 C4 C5 -2.0(5) . . . . ?
N2 C4 C5 C6 -176.1(4) . . . . ?
C3 C4 C5 C6 3.3(6) . . . . ?
C10 N1 C6 C5 8.8(6) . . . . ?
Pd1 N1 C6 C5 -169.7(3) . . . . ?
C10 N1 C6 C1 -169.3(3) . . . . ?
Pd1 N1 C6 C1 12.1(4) . . . . ?
C4 C5 C6 N1 179.0(4) . . . . ?
C4 C5 C6 C1 -2.9(5) . . . . ?
O1 C1 C6 N1 2.2(5) . . . . ?
C2 C1 C6 N1 179.5(3) . . . . ?
O1 C1 C6 C5 -176.1(3) . . . . ?
C2 C1 C6 C5 1.2(5) . . . . ?
C4 N2 C7 C8 -172.0(4) . . . . ?
C4 N2 C7 C9 66.6(5) . . . . ?
C6 N1 C10 C12B 71.9(8) . . . . ?
Pd1 N1 C10 C12B -109.8(8) . . . . ?
C6 N1 C10 C12A 134.4(5) . . . . ?
Pd1 N1 C10 C12A -47.3(6) . . . . ?
C6 N1 C10 C11 -85.0(5) . . . . ?
Pd1 N1 C10 C11 93.3(4) . . . . ?
N3 Pd1 C13 C14 164.7(4) . . . . ?
N1 Pd1 C13 C14 -20.4(4) . . . . ?
N3 Pd1 C13 C18 -9.9(3) . . . . ?
N1 Pd1 C13 C18 165.1(3) . . . . ?
C18 C13 C14 C15 -2.0(6) . . . . ?
Pd1 C13 C14 C15 -176.3(3) . . . . ?
C13 C14 C15 C16 -2.2(6) . . . . ?
C14 C15 C16 C17 3.4(6) . . . . ?
C15 C16 C17 C18 -0.2(6) . . . . ?
N3 N4 C18 C17 -171.7(3) . . . . ?
N3 N4 C18 C13 1.7(5) . . . . ?
C16 C17 C18 N4 168.7(4) . . . . ?
C16 C17 C18 C13 -4.2(6) . . . . ?
C14 C13 C18 N4 -167.6(3) . . . . ?
Pd1 C13 C18 N4 8.0(4) . . . . ?
C14 C13 C18 C17 5.2(6) . . . . ?
Pd1 C13 C18 C17 -179.1(3) . . . . ?
N4 N3 C19 C24 -143.3(4) . . . . ?
Pd1 N3 C19 C24 42.8(5) . . . . ?
N4 N3 C19 C20 34.6(5) . . . . ?
Pd1 N3 C19 C20 -139.3(3) . . . . ?
C24 C19 C20 C21 0.7(6) . . . . ?
N3 C19 C20 C21 -177.2(3) . . . . ?
C19 C20 C21 C22 1.0(6) . . . . ?
C20 C21 C22 C23 -1.6(6) . . . . ?
C21 C22 C23 C24 0.5(6) . . . . ?
C20 C19 C24 C23 -1.8(6) . . . . ?
N3 C19 C24 C23 176.1(3) . . . . ?
C22 C23 C24 C19 1.2(6) . . . . ?
Pd2 O3 C25 C26 -173.0(3) . . . . ?
Pd2 O3 C25 C30 9.3(4) . . . . ?
O3 C25 C26 C27 -175.2(3) . . . . ?
C30 C25 C26 C27 2.5(5) . . . . ?
C25 C26 C27 O4 176.9(3) . . . . ?
C25 C26 C27 C28 -3.2(5) . . . . ?
C31 N7 C28 C29 -2.1(6) . . . . ?
C31 N7 C28 C27 178.0(3) . . . . ?
O4 C27 C28 N7 2.1(5) . . . . ?
C26 C27 C28 N7 -177.8(3) . . . . ?
O4 C27 C28 C29 -177.9(3) . . . . ?
C26 C27 C28 C29 2.2(5) . . . . ?
N7 C28 C29 C30 179.6(3) . . . . ?
C27 C28 C29 C30 -0.5(5) . . . . ?
C34 N6 C30 C29 -9.4(5) . . . . ?
Pd2 N6 C30 C29 174.2(3) . . . . ?
C34 N6 C30 C25 169.1(3) . . . . ?
Pd2 N6 C30 C25 -7.3(4) . . . . ?
C28 C29 C30 N6 178.0(3) . . . . ?
C28 C29 C30 C25 -0.4(5) . . . . ?
O3 C25 C30 N6 -1.3(5) . . . . ?
C26 C25 C30 N6 -179.1(3) . . . . ?
O3 C25 C30 C29 177.3(3) . . . . ?
C26 C25 C30 C29 -0.5(5) . . . . ?
C28 N7 C31 C33 -97.5(5) . . . . ?
C28 N7 C31 C32 140.4(4) . . . . ?
C30 N6 C34 C36 -138.1(4) . . . . ?
Pd2 N6 C34 C36 37.6(5) . . . . ?
C30 N6 C34 C35 85.2(4) . . . . ?
Pd2 N6 C34 C35 -99.1(3) . . . . ?
N8 Pd2 C37 C38 -165.2(4) . . . . ?
N6 Pd2 C37 C38 26.6(4) . . . . ?
N8 Pd2 C37 C42 6.4(2) . . . . ?
N6 Pd2 C37 C42 -161.8(2) . . . . ?
C42 C37 C38 C39 3.2(5) . . . . ?
Pd2 C37 C38 C39 174.5(3) . . . . ?
C37 C38 C39 C40 0.5(6) . . . . ?
C38 C39 C40 C41 -2.7(6) . . . . ?
C39 C40 C41 C42 0.9(6) . . . . ?
C40 C41 C42 N9 -172.1(3) . . . . ?
C40 C41 C42 C37 3.1(6) . . . . ?
N8 N9 C42 C41 170.4(3) . . . . ?
N8 N9 C42 C37 -5.1(5) . . . . ?
C38 C37 C42 C41 -5.1(5) . . . . ?
Pd2 C37 C42 C41 -178.3(3) . . . . ?
C38 C37 C42 N9 170.2(3) . . . . ?
Pd2 C37 C42 N9 -3.0(4) . . . . ?
C47 C48 C43 C44 1.8(5) . . . . ?
C47 C48 C43 N8 -177.9(3) . . . . ?
N9 N8 C43 C44 -41.0(5) . . . . ?
Pd2 N8 C43 C44 125.7(3) . . . . ?
N9 N8 C43 C48 138.7(3) . . . . ?
Pd2 N8 C43 C48 -54.6(4) . . . . ?
C48 C43 C44 C45 -0.8(6) . . . . ?
N8 C43 C44 C45 178.9(3) . . . . ?
C43 C44 C45 C46 -0.1(6) . . . . ?
C44 C45 C46 C47 0.1(7) . . . . ?
C45 C46 C47 C48 0.9(6) . . . . ?
C43 C48 C47 C46 -1.8(6) . . . . ?
